data_1010421
loop_
_publ_author_name
'Bannister, F A'

_publ_section_title 'Crystal Structure of Bismuth Oxyhalides'
_journal_coden_ASTM NATUAS
_journal_name_full 'Nature (London)'
_journal_page_first 856
_journal_page_last 857
_journal_volume 134
_journal_year 1934
_chemical_formula_structural 'Bi O Br'
_chemical_formula_sum 'Bi Br O'
_chemical_name_systematic 'Bismuth oxide bromide'
_space_group_IT_number 129
_symmetry_cell_setting tetragonal
_symmetry_space_group_name_Hall 'P 4ab 2ab -1ab'
_symmetry_space_group_name_H-M 'P 4/n m m :1'
_cell_angle_alpha 90
_cell_angle_beta 90
_cell_angle_gamma 90
_cell_formula_units_Z 2
_cell_length_a 3.92
_cell_length_b 3.92
_cell_length_c 8.11
_cell_volume 124.6
_cod_original_sg_symbol_H-M 'P 4/n m m S'
_cod_database_code 1010421

loop_
_symmetry_equiv_pos_as_xyz
x,y,z
-x,-y,z
1/2+x,1/2+y,-z
1/2-x,1/2-y,-z
-x,y,z
x,-y,z
1/2-x,1/2+y,-z
1/2+x,1/2-y,-z
-y,x,-z
y,-x,-z
1/2-y,1/2+x,z
1/2+y,1/2-x,z
y,x,-z
-y,-x,-z
1/2+y,1/2+x,z
1/2-y,1/2-x,z

loop_
_atom_site_label
_atom_site_type_symbol
_atom_site_symmetry_multiplicity
_atom_site_Wyckoff_symbol
_atom_site_fract_x
_atom_site_fract_y
_atom_site_fract_z
_atom_site_occupancy
_atom_site_attached_hydrogens
_atom_site_calc_flag
Bi1 Bi3+ 2 c 0. 0.5 0.153 1. 0 d
O1 O2- 2 a 0. 0. 0. 1. 0 d
Br1 Br1- 2 c 0. 0.5 0.65 1. 0 d

loop_
_atom_type_symbol
_atom_type_oxidation_number
Bi3+ 3.000
O2- -2.000
Br1- -1.000
